data_1577062
loop_
_publ_author_name
'Ilies Seddiki'
'Thierry Maris'
'William G. Skene'

_publ_contact_author_id_orcid 0000-0001-9731-4046
_publ_section_title
;
 Violet Anthraquinone for Expanding the Color Palette of Electrochromes
 with Three Discrete Colors and Full Color Bleaching
;
_journal_name_full molecules
_journal_page_first 879
_journal_paper_doi 10.3390/molecules31050879
_journal_volume 31
_journal_year 2026
_chemical_formula_moiety 'C18 H17 N O5'
_chemical_formula_sum 'C18 H17 N O5'
_chemical_formula_weight 327.32
_chemical_name_systematic Hydroxy-4-((2-(2-hydroxyethoxy)ethyl)amino)anthracene-9,10-dione
_space_group_crystal_system monoclinic
_space_group_IT_number 14
_space_group_name_Hall '-P 2yn'
_space_group_name_H-M_alt 'P 1 21/n 1'
_atom_sites_solution_hydrogens mixed
_atom_sites_solution_primary dual
_audit_contact_author_email thierry.maris@umontreal.ca
_audit_contact_author_name 'Thierry Maris'
_audit_contact_author_phone '+1 514 343 6111 3937'
_audit_creation_date 2022-11-17
_cell_angle_alpha 90
_cell_angle_beta 96.810(6)
_cell_angle_gamma 90
_cell_formula_units_Z 4
_cell_length_a 4.4600(6)
_cell_length_b 24.572(4)
_cell_length_c 13.444(2)
_cell_measurement_reflns_used 9376
_cell_measurement_temperature 150
_cell_measurement_theta_max 57.043
_cell_measurement_theta_min 3.279
_cell_volume 1462.9(4)
_computing_cell_refinement
;
SAINT (2020) V8.40B; Integration Software for Single Crystal Data.
Bruker AXS Inc., Madison, WI 53719-1173.
;
_computing_data_collection
;
APEX 3 (2019) Bruker AXS Inc., Madison, WI 53719-1173.
;
_computing_data_reduction
;
SAINT (2020) V8.40B; Integration Software for Single Crystal Data.
Bruker AXS Inc., Madison, WI 53719-1173.
;
_computing_molecular_graphics 'Olex2 1.3 (Dolomanov et al., 2009)'
_computing_publication_material 'Olex2 1.3 (Dolomanov et al., 2009)'
_computing_structure_refinement 'XL  (Sheldrick, 2008)'
_computing_structure_solution 'SHELXT 2018/2 (Sheldrick, 2018)'
_diffrn_ambient_temperature 150
_diffrn_detector 'CMOS Area detector'
_diffrn_detector_area_resol_mean 10.42
_diffrn_detector_type 'Bruker CMOS Photon III '
_diffrn_measured_fraction_theta_full 0.994
_diffrn_measured_fraction_theta_max 0.992
_diffrn_measurement_device 'k-geometry diffractometer'
_diffrn_measurement_device_type 'Bruker Venture Metaljet'
_diffrn_measurement_method '\w and \f scans'
_diffrn_radiation_collimation 'Focusing mirrors'
_diffrn_radiation_monochromator 'Helios MX Mirror Optics'
_diffrn_radiation_probe x-ray
_diffrn_radiation_type 'Ga K\a'
_diffrn_radiation_wavelength 1.34139
_diffrn_reflns_av_R_equivalents 0.0345
_diffrn_reflns_av_unetI/netI 0.0201
_diffrn_reflns_Laue_measured_fraction_full 0.994
_diffrn_reflns_Laue_measured_fraction_max 0.992
_diffrn_reflns_limit_h_max 5
_diffrn_reflns_limit_h_min -5
_diffrn_reflns_limit_k_max 30
_diffrn_reflns_limit_k_min -30
_diffrn_reflns_limit_l_max 16
_diffrn_reflns_limit_l_min -16
_diffrn_reflns_number 27539
_diffrn_reflns_point_group_measured_fraction_full 0.994
_diffrn_reflns_point_group_measured_fraction_max 0.992
_diffrn_reflns_theta_full 53.594
_diffrn_reflns_theta_max 57.053
_diffrn_reflns_theta_min 3.278
_diffrn_source 'Metal Jet'
_diffrn_source_current 2.86
_diffrn_source_power 0.1994
_diffrn_source_target Ga
_diffrn_source_type 'Gallium Liquid Metal Jet Source'
_diffrn_source_voltage 69.71
_exptl_absorpt_coefficient_mu 0.578
_exptl_absorpt_correction_T_max 0.2570
_exptl_absorpt_correction_T_min 0.1733
_exptl_absorpt_correction_type multi-scan
_exptl_absorpt_process_details
;
SADABS-2016/2 (Bruker,2016/2) was used for absorption correction.
wR2(int) was 0.1143 before and 0.0602 after correction.
The Ratio of minimum to maximum transmission is 0.6743.
The \l/2 correction factor is Not present.
;
_exptl_crystal_colour 'clear light brown'
_exptl_crystal_colour_lustre clear
_exptl_crystal_colour_modifier light
_exptl_crystal_colour_primary brown
_exptl_crystal_density_diffrn 1.486
_exptl_crystal_description Plate
_exptl_crystal_F_000 688
_exptl_crystal_recrystallization_method 'crystallised from EtOAc/MeOH'
_exptl_crystal_size_max 0.15
_exptl_crystal_size_mid 0.08
_exptl_crystal_size_min 0.04
_refine_diff_density_max 0.209
_refine_diff_density_min -0.216
_refine_diff_density_rms 0.037
_refine_ls_extinction_coef .
_refine_ls_extinction_method none
_refine_ls_goodness_of_fit_ref 1.058
_refine_ls_hydrogen_treatment mixed
_refine_ls_matrix_type full
_refine_ls_number_parameters 229
_refine_ls_number_reflns 2986
_refine_ls_number_restraints 0
_refine_ls_restrained_S_all 1.058
_refine_ls_R_factor_all 0.0367
_refine_ls_R_factor_gt 0.0335
_refine_ls_shift/su_max 0.000
_refine_ls_shift/su_mean 0.000
_refine_ls_structure_factor_coef Fsqd
_refine_ls_weighting_details 'w=1/[\s^2^(Fo^2^)+(0.0506P)^2^+0.3430P] where P=(Fo^2^+2Fc^2^)/3'
_refine_ls_weighting_scheme calc
_refine_ls_wR_factor_gt 0.0948
_refine_ls_wR_factor_ref 0.0982
_reflns_Friedel_coverage 0.000
_reflns_Friedel_fraction_full .
_reflns_Friedel_fraction_max .
_reflns_number_gt 2703
_reflns_number_total 2986
_reflns_threshold_expression 'I > 2\s(I)'
_cod_data_source_file seddik041.cif
_cod_data_source_block seddik041
_cod_depositor_comments
;
The following automatic conversions were performed:

data item '_diffrn_radiation_probe' value 'X-ray' was changed to
'x-ray' in accordance with the built-in table derived from the CIF
Core dictionary named 'cif_core.dic' version 2.4.5 last updated on
2014-11-21.

Automatic conversion script
Id: cif_fix_values 8738 2021-04-28 16:35:53Z antanas 
;
_cod_database_code 1577062

loop_
_space_group_symop_id
_space_group_symop_operation_xyz
1 'x, y, z'
2 '-x+1/2, y+1/2, -z+1/2'
3 '-x, -y, -z'
4 'x-1/2, -y-1/2, z-1/2'

loop_
_atom_site_label
_atom_site_type_symbol
_atom_site_fract_x
_atom_site_fract_y
_atom_site_fract_z
_atom_site_U_iso_or_equiv
_atom_site_adp_type
_atom_site_occupancy
_atom_site_site_symmetry_order
_atom_site_calc_flag
_atom_site_refinement_flags_posn
_atom_site_refinement_flags_adp
_atom_site_refinement_flags_occupancy
_atom_site_disorder_assembly
_atom_site_disorder_group
O1 O 0.46905(18) 0.42068(3) 0.28869(6) 0.0344(2) Uani 1 1 d . . . . .
C1 C 0.6857(2) 0.31638(4) 0.35471(8) 0.0291(2) Uani 1 1 d . . . . .
N1 N 0.8358(2) 0.35788(4) 0.40425(7) 0.0314(2) Uani 1 1 d . . . . .
H1 H 0.775(4) 0.3920(7) 0.3872(12) 0.057(5) Uiso 1 1 d . . . . .
C2 C 0.7636(3) 0.26168(5) 0.38272(9) 0.0351(3) Uani 1 1 d . . . . .
H2 H 0.921423 0.255373 0.435384 0.042 Uiso 1 1 calc R U . . .
O2 O -0.0727(2) 0.24586(4) 0.10236(7) 0.0434(2) Uani 1 1 d . . . . .
C3 C 0.6185(3) 0.21838(5) 0.33625(9) 0.0373(3) Uani 1 1 d . . . . .
H3 H 0.675477 0.182531 0.357137 0.045 Uiso 1 1 calc R U . . .
O3 O 0.2485(2) 0.18114(3) 0.21592(7) 0.0431(2) Uani 1 1 d . . . . .
H3A H 0.102(4) 0.1957(8) 0.1653(14) 0.066(5) Uiso 1 1 d . . . . .
C4 C 0.3852(3) 0.22601(5) 0.25766(9) 0.0344(3) Uani 1 1 d . . . . .
O4 O 0.97996(17) 0.43042(3) 0.57732(6) 0.0339(2) Uani 1 1 d . . . . .
C5 C 0.3018(2) 0.27875(4) 0.22652(8) 0.0301(2) Uani 1 1 d . . . . .
O5 O 1.0784(2) 0.42507(4) 0.79300(7) 0.0439(2) Uani 1 1 d . . . . .
H5 H 0.972(4) 0.4006(8) 0.7528(14) 0.065(5) Uiso 1 1 d . . . . .
C6 C 0.0612(3) 0.28583(5) 0.14415(8) 0.0330(3) Uani 1 1 d . . . . .
C7 C -0.0234(2) 0.34133(5) 0.11037(8) 0.0314(2) Uani 1 1 d . . . . .
C8 C -0.2440(3) 0.34922(5) 0.02868(9) 0.0387(3) Uani 1 1 d . . . . .
H8 H -0.336790 0.318641 -0.005557 0.046 Uiso 1 1 calc R U . . .
C9 C -0.3280(3) 0.40109(6) -0.00255(9) 0.0415(3) Uani 1 1 d . . . . .
H9 H -0.478219 0.406280 -0.057996 0.050 Uiso 1 1 calc R U . . .
C10 C -0.1913(3) 0.44563(5) 0.04764(9) 0.0385(3) Uani 1 1 d . . . . .
H10 H -0.249855 0.481372 0.026502 0.046 Uiso 1 1 calc R U . . .
C11 C 0.0290(3) 0.43858(5) 0.12803(9) 0.0337(3) Uani 1 1 d . . . . .
H11 H 0.121591 0.469406 0.161484 0.040 Uiso 1 1 calc R U . . .
C12 C 0.1154(2) 0.38633(4) 0.16008(8) 0.0291(2) Uani 1 1 d . . . . .
C13 C 0.3556(2) 0.37955(4) 0.24549(8) 0.0280(2) Uani 1 1 d . . . . .
C14 C 0.4512(2) 0.32472(4) 0.27562(8) 0.0280(2) Uani 1 1 d . . . . .
C15 C 1.0723(2) 0.35006(5) 0.48715(8) 0.0330(3) Uani 1 1 d . . . . .
H15A H 1.235653 0.327671 0.464402 0.040 Uiso 1 1 calc R U . . .
H15B H 0.988798 0.330095 0.541615 0.040 Uiso 1 1 calc R U . . .
C16 C 1.2007(2) 0.40329(5) 0.52682(8) 0.0349(3) Uani 1 1 d . . . . .
H16A H 1.385584 0.396835 0.573782 0.042 Uiso 1 1 calc R U . . .
H16B H 1.254949 0.426098 0.470946 0.042 Uiso 1 1 calc R U . . .
C17 C 1.1063(3) 0.47440(5) 0.63797(9) 0.0374(3) Uani 1 1 d . . . . .
H17A H 0.942862 0.499412 0.652334 0.045 Uiso 1 1 calc R U . . .
H17B H 1.247777 0.495038 0.600769 0.045 Uiso 1 1 calc R U . . .
C18 C 1.2718(3) 0.45423(5) 0.73522(9) 0.0375(3) Uani 1 1 d . . . . .
H18A H 1.439638 0.430254 0.720760 0.045 Uiso 1 1 calc R U . . .
H18B H 1.359778 0.485645 0.774534 0.045 Uiso 1 1 calc R U . . .

loop_
_atom_site_aniso_label
_atom_site_aniso_U_11
_atom_site_aniso_U_22
_atom_site_aniso_U_33
_atom_site_aniso_U_23
_atom_site_aniso_U_13
_atom_site_aniso_U_12
O1 0.0369(4) 0.0262(4) 0.0378(4) -0.0012(3) -0.0054(3) -0.0021(3)
C1 0.0298(5) 0.0284(5) 0.0302(5) 0.0003(4) 0.0074(4) 0.0015(4)
N1 0.0320(5) 0.0291(5) 0.0317(5) 0.0012(4) -0.0023(4) 0.0023(4)
C2 0.0372(6) 0.0318(6) 0.0367(6) 0.0029(5) 0.0068(5) 0.0053(5)
O2 0.0487(5) 0.0366(5) 0.0439(5) -0.0109(4) 0.0007(4) -0.0110(4)
C3 0.0440(7) 0.0267(5) 0.0430(6) 0.0034(5) 0.0118(5) 0.0050(5)
O3 0.0509(5) 0.0258(4) 0.0532(5) -0.0081(4) 0.0095(4) -0.0051(4)
C4 0.0390(6) 0.0270(5) 0.0397(6) -0.0050(4) 0.0142(5) -0.0028(4)
O4 0.0295(4) 0.0367(4) 0.0340(4) -0.0029(3) -0.0019(3) 0.0011(3)
C5 0.0318(5) 0.0280(5) 0.0319(5) -0.0035(4) 0.0097(4) -0.0017(4)
O5 0.0492(5) 0.0428(5) 0.0383(5) 0.0052(4) -0.0006(4) -0.0056(4)
C6 0.0347(6) 0.0332(6) 0.0321(5) -0.0070(4) 0.0086(4) -0.0066(4)
C7 0.0300(5) 0.0367(6) 0.0281(5) -0.0031(4) 0.0057(4) -0.0044(4)
C8 0.0373(6) 0.0462(7) 0.0317(6) -0.0046(5) 0.0004(5) -0.0074(5)
C9 0.0340(6) 0.0569(8) 0.0318(6) 0.0043(5) -0.0030(5) -0.0031(5)
C10 0.0345(6) 0.0421(7) 0.0381(6) 0.0093(5) 0.0007(5) 0.0014(5)
C11 0.0313(6) 0.0345(6) 0.0346(6) 0.0019(4) 0.0018(4) -0.0018(4)
C12 0.0279(5) 0.0314(5) 0.0282(5) -0.0001(4) 0.0047(4) -0.0015(4)
C13 0.0280(5) 0.0277(5) 0.0284(5) -0.0006(4) 0.0040(4) -0.0019(4)
C14 0.0291(5) 0.0271(5) 0.0285(5) -0.0011(4) 0.0069(4) -0.0007(4)
C15 0.0314(6) 0.0387(6) 0.0283(5) 0.0025(4) 0.0013(4) 0.0062(5)
C16 0.0283(5) 0.0454(7) 0.0304(5) -0.0005(5) 0.0003(4) 0.0010(5)
C17 0.0430(7) 0.0305(6) 0.0374(6) 0.0010(5) -0.0007(5) -0.0021(5)
C18 0.0363(6) 0.0382(6) 0.0364(6) -0.0035(5) -0.0024(5) -0.0035(5)

loop_
_atom_type_symbol
_atom_type_description
_atom_type_scat_dispersion_real
_atom_type_scat_dispersion_imag
_atom_type_scat_source
C C 0.0137 0.0067 'International Tables Vol C Tables 4.2.6.8 and 6.1.1.4'
H H 0.0000 0.0000 'International Tables Vol C Tables 4.2.6.8 and 6.1.1.4'
N N 0.0241 0.0134 'International Tables Vol C Tables 4.2.6.8 and 6.1.1.4'
O O 0.0389 0.0241 'International Tables Vol C Tables 4.2.6.8 and 6.1.1.4'

loop_
_geom_angle_atom_site_label_1
_geom_angle_atom_site_label_2
_geom_angle_atom_site_label_3
_geom_angle
_geom_angle_site_symmetry_1
_geom_angle_site_symmetry_3
N1 C1 C2 119.33(10) . .
N1 C1 C14 122.67(10) . .
C14 C1 C2 118.00(10) . .
C1 N1 H1 117.3(11) . .
C1 N1 C15 123.38(10) . .
C15 N1 H1 119.2(11) . .
C1 C2 H2 119.1 . .
C3 C2 C1 121.90(11) . .
C3 C2 H2 119.1 . .
C2 C3 H3 119.6 . .
C2 C3 C4 120.76(10) . .
C4 C3 H3 119.6 . .
C4 O3 H3A 103.2(11) . .
O3 C4 C3 117.50(10) . .
O3 C4 C5 122.78(11) . .
C5 C4 C3 119.72(10) . .
C16 O4 C17 112.17(9) . .
C4 C5 C6 118.92(10) . .
C4 C5 C14 120.01(10) . .
C14 C5 C6 121.07(10) . .
C18 O5 H5 108.5(12) . .
O2 C6 C5 121.18(11) . .
O2 C6 C7 119.91(10) . .
C5 C6 C7 118.91(10) . .
C8 C7 C6 120.10(10) . .
C12 C7 C6 120.16(10) . .
C12 C7 C8 119.75(11) . .
C7 C8 H8 119.8 . .
C9 C8 C7 120.49(11) . .
C9 C8 H8 119.8 . .
C8 C9 H9 120.2 . .
C8 C9 C10 119.52(11) . .
C10 C9 H9 120.2 . .
C9 C10 H10 119.6 . .
C11 C10 C9 120.76(12) . .
C11 C10 H10 119.6 . .
C10 C11 H11 119.9 . .
C10 C11 C12 120.13(11) . .
C12 C11 H11 119.9 . .
C7 C12 C13 121.28(10) . .
C11 C12 C7 119.34(10) . .
C11 C12 C13 119.37(10) . .
O1 C13 C12 119.13(10) . .
O1 C13 C14 122.19(10) . .
C14 C13 C12 118.69(9) . .
C1 C14 C5 119.61(10) . .
C1 C14 C13 120.60(10) . .
C5 C14 C13 119.77(10) . .
N1 C15 H15A 109.3 . .
N1 C15 H15B 109.3 . .
N1 C15 C16 111.66(9) . .
H15A C15 H15B 107.9 . .
C16 C15 H15A 109.3 . .
C16 C15 H15B 109.3 . .
O4 C16 C15 108.71(9) . .
O4 C16 H16A 109.9 . .
O4 C16 H16B 109.9 . .
C15 C16 H16A 109.9 . .
C15 C16 H16B 109.9 . .
H16A C16 H16B 108.3 . .
O4 C17 H17A 109.3 . .
O4 C17 H17B 109.3 . .
O4 C17 C18 111.47(9) . .
H17A C17 H17B 108.0 . .
C18 C17 H17A 109.3 . .
C18 C17 H17B 109.3 . .
O5 C18 C17 111.95(10) . .
O5 C18 H18A 109.2 . .
O5 C18 H18B 109.2 . .
C17 C18 H18A 109.2 . .
C17 C18 H18B 109.2 . .
H18A C18 H18B 107.9 . .

loop_
_geom_bond_atom_site_label_1
_geom_bond_atom_site_label_2
_geom_bond_distance
_geom_bond_site_symmetry_2
O1 C13 1.2431(13) .
C1 N1 1.3513(14) .
C1 C2 1.4277(15) .
C1 C14 1.4152(15) .
N1 H1 0.902(18) .
N1 C15 1.4535(14) .
C2 H2 0.9500 .
C2 C3 1.3582(17) .
O2 C6 1.2479(14) .
C3 H3 0.9500 .
C3 C4 1.4047(18) .
O3 H3A 0.956(19) .
O3 C4 1.3494(14) .
C4 C5 1.3987(16) .
O4 C16 1.4260(14) .
O4 C17 1.4286(14) .
C5 C6 1.4583(16) .
C5 C14 1.4323(15) .
O5 H5 0.903(19) .
O5 C18 1.4210(15) .
C6 C7 1.4722(17) .
C7 C8 1.3984(16) .
C7 C12 1.3983(15) .
C8 H8 0.9500 .
C8 C9 1.3797(19) .
C9 H9 0.9500 .
C9 C10 1.3883(18) .
C10 H10 0.9500 .
C10 C11 1.3826(16) .
C11 H11 0.9500 .
C11 C12 1.3940(16) .
C12 C13 1.4838(15) .
C13 C14 1.4561(15) .
C15 H15A 0.9900 .
C15 H15B 0.9900 .
C15 C16 1.5002(17) .
C16 H16A 0.9900 .
C16 H16B 0.9900 .
C17 H17A 0.9900 .
C17 H17B 0.9900 .
C17 C18 1.5068(16) .
C18 H18A 0.9900 .
C18 H18B 0.9900 .

loop_
_geom_hbond_atom_site_label_D
_geom_hbond_atom_site_label_H
_geom_hbond_atom_site_label_A
_geom_hbond_distance_DH
_geom_hbond_distance_HA
_geom_hbond_distance_DA
_geom_hbond_angle_DHA
_geom_hbond_site_symmetry_A
_geom_hbond_publ_flag
N1 H1 O1 0.902(18) 1.918(17) 2.6207(12) 133.3(14) . yes
O3 H3A O2 0.956(19) 1.638(19) 2.5284(14) 153.2(17) . yes
O5 H5 O3 0.903(19) 2.27(2) 3.1126(14) 154.7(16) 4_666 yes
C15 H15A O2 0.99 2.66 3.1432(14) 110.5 4_766 yes
C18 H18B O1 0.99 2.60 3.3128(15) 129.0 3_766 yes

loop_
_geom_torsion_atom_site_label_1
_geom_torsion_atom_site_label_2
_geom_torsion_atom_site_label_3
_geom_torsion_atom_site_label_4
_geom_torsion
_geom_torsion_site_symmetry_1
_geom_torsion_site_symmetry_2
_geom_torsion_site_symmetry_3
_geom_torsion_site_symmetry_4
O1 C13 C14 C1 -1.66(16) . . . .
O1 C13 C14 C5 176.78(10) . . . .
C1 N1 C15 C16 179.37(9) . . . .
C1 C2 C3 C4 0.39(18) . . . .
N1 C1 C2 C3 179.35(10) . . . .
N1 C1 C14 C5 -179.95(9) . . . .
N1 C1 C14 C13 -1.51(16) . . . .
N1 C15 C16 O4 70.46(11) . . . .
C2 C1 N1 C15 -1.23(16) . . . .
C2 C1 C14 C5 -0.20(15) . . . .
C2 C1 C14 C13 178.24(9) . . . .
C2 C3 C4 O3 -179.11(10) . . . .
C2 C3 C4 C5 0.25(17) . . . .
O2 C6 C7 C8 -2.85(17) . . . .
O2 C6 C7 C12 176.85(10) . . . .
C3 C4 C5 C6 179.39(10) . . . .
C3 C4 C5 C14 -0.85(16) . . . .
O3 C4 C5 C6 -1.28(16) . . . .
O3 C4 C5 C14 178.47(10) . . . .
C4 C5 C6 O2 0.94(16) . . . .
C4 C5 C6 C7 -179.07(9) . . . .
C4 C5 C14 C1 0.82(15) . . . .
C4 C5 C14 C13 -177.63(9) . . . .
O4 C17 C18 O5 -60.11(13) . . . .
C5 C6 C7 C8 177.16(10) . . . .
C5 C6 C7 C12 -3.14(16) . . . .
C6 C5 C14 C1 -179.43(9) . . . .
C6 C5 C14 C13 2.12(15) . . . .
C6 C7 C8 C9 179.01(11) . . . .
C6 C7 C12 C11 -178.98(10) . . . .
C6 C7 C12 C13 1.77(16) . . . .
C7 C8 C9 C10 0.12(18) . . . .
C7 C12 C13 O1 -178.70(10) . . . .
C7 C12 C13 C14 1.54(15) . . . .
C8 C7 C12 C11 0.73(16) . . . .
C8 C7 C12 C13 -178.52(10) . . . .
C8 C9 C10 C11 0.42(19) . . . .
C9 C10 C11 C12 -0.37(18) . . . .
C10 C11 C12 C7 -0.21(17) . . . .
C10 C11 C12 C13 179.06(10) . . . .
C11 C12 C13 O1 2.05(16) . . . .
C11 C12 C13 C14 -177.72(9) . . . .
C12 C7 C8 C9 -0.69(18) . . . .
C12 C13 C14 C1 178.10(9) . . . .
C12 C13 C14 C5 -3.47(15) . . . .
C14 C1 N1 C15 178.51(10) . . . .
C14 C1 C2 C3 -0.41(17) . . . .
C14 C5 C6 O2 -178.81(10) . . . .
C14 C5 C6 C7 1.18(16) . . . .
C16 O4 C17 C18 -78.39(12) . . . .
C17 O4 C16 C15 165.55(9) . . . .

_cod_database_fobs_code 1577062
